data_1519191
loop_
_publ_author_name
'Threlfall, Terry L.'
'Hursthouse, Michael B.'
'Coles, Simon J.'
'Ward, Suzanna C'

_publ_section_title
;
 4-Amino-benzenesulfonamide
;
_journal_name_full 'Crystal Structure Report Archive'
_journal_page_first 158
_journal_year 1998
_chemical_formula_sum 'C6 H8 N2 O2 S'
_chemical_formula_weight 172.21
_space_group_IT_number 14
_symmetry_cell_setting monoclinic
_symmetry_space_group_name_Hall '-P 2ybc'
_symmetry_space_group_name_H-M 'P 1 21/c 1'
_atom_sites_solution_hydrogens geom
_atom_sites_solution_primary direct
_atom_sites_solution_secondary difmap
_cell_angle_alpha 90.00
_cell_angle_beta 110.40(3)
_cell_angle_gamma 90.00
_cell_formula_units_Z 4
_cell_length_a 8.869(2)
_cell_length_b 8.915(2)
_cell_length_c 9.962(2)
_cell_measurement_temperature 150(2)
_cell_volume 738.3(3)
_computing_cell_refinement 'DENZO & COLLECT'
_computing_data_collection 'DENZO (Otwinowski & Minor, 1997) & COLLECT (Hooft, 1998)'
_computing_data_reduction 'DENZO & COLLECT'
_computing_structure_refinement 'SHELXL-97 (Sheldrick, 1997)'
_computing_structure_solution 'SHELXS-97 (Sheldrick, 1997)'
_diffrn_ambient_temperature 150(2)
_diffrn_detector_area_resol_mean 9.091
_diffrn_measured_fraction_theta_full 0.948
_diffrn_measured_fraction_theta_max 0.948
_diffrn_measurement_device_type 'Nonius KappaCCD'
_diffrn_measurement_method '\f and \w scans'
_diffrn_radiation_monochromator graphite
_diffrn_radiation_source 'Nonius FR591 rotating anode'
_diffrn_radiation_type MoK\a
_diffrn_radiation_wavelength 0.71073
_diffrn_reflns_av_R_equivalents 0.0298
_diffrn_reflns_av_sigmaI/netI 0.0245
_diffrn_reflns_limit_h_max 12
_diffrn_reflns_limit_h_min -12
_diffrn_reflns_limit_k_max 11
_diffrn_reflns_limit_k_min -11
_diffrn_reflns_limit_l_max 14
_diffrn_reflns_limit_l_min -13
_diffrn_reflns_number 13132
_diffrn_reflns_theta_full 30.51
_diffrn_reflns_theta_max 30.51
_diffrn_reflns_theta_min 2.45
_exptl_absorpt_coefficient_mu 0.370
_exptl_absorpt_correction_T_max 0.929
_exptl_absorpt_correction_T_min 0.929
_exptl_absorpt_correction_type multi-scan
_exptl_crystal_colour colourless
_exptl_crystal_density_diffrn 1.549
_exptl_crystal_density_method 'not measured'
_exptl_crystal_description block
_exptl_crystal_F_000 322
_exptl_crystal_size_max 0.2
_exptl_crystal_size_mid 0.2
_exptl_crystal_size_min 0.2
_refine_diff_density_max 0.323
_refine_diff_density_min -0.504
_refine_diff_density_rms 0.060
_refine_ls_extinction_method none
_refine_ls_goodness_of_fit_ref 1.056
_refine_ls_hydrogen_treatment mixed
_refine_ls_matrix_type full
_refine_ls_number_parameters 132
_refine_ls_number_reflns 2135
_refine_ls_number_restraints 0
_refine_ls_restrained_S_all 1.056
_refine_ls_R_factor_all 0.0349
_refine_ls_R_factor_gt 0.0322
_refine_ls_shift/su_max 0.009
_refine_ls_shift/su_mean 0.001
_refine_ls_structure_factor_coef Fsqd
_refine_ls_weighting_details 'calc w=1/[\s^2^(Fo^2^)+(0.0480P)^2^+0.3440P] where P=(Fo^2^+2Fc^2^)/3'
_refine_ls_weighting_scheme calc
_refine_ls_wR_factor_gt 0.0874
_refine_ls_wR_factor_ref 0.0894
_reflns_number_gt 1966
_reflns_number_total 2135
_reflns_threshold_expression >2sigma(I)
_cod_data_source_file eCrystal-158.cif
_cod_data_source_block 98scw003
_cod_depositor_comments
;
Citation :
Threlfall, Terry L and Hursthouse, Michael B. and Coles, Simon J. and 
Ward, Suzanna C (1998) 
University of Southampton, Crystal Structure Report Archive. 
(doi:10.5258/ecrystals/158)

More at:
http://ecrystals.chem.soton.ac.uk/158/
;
_cod_original_sg_symbol_H-M P21/c
_cod_database_code 1519191

loop_
_symmetry_equiv_pos_as_xyz
'x, y, z'
'-x, y+1/2, -z+1/2'
'-x, -y, -z'
'x, -y-1/2, z-1/2'

loop_
_atom_site_label
_atom_site_type_symbol
_atom_site_fract_x
_atom_site_fract_y
_atom_site_fract_z
_atom_site_U_iso_or_equiv
_atom_site_adp_type
_atom_site_occupancy
_atom_site_symmetry_multiplicity
_atom_site_calc_flag
_atom_site_refinement_flags
_atom_site_disorder_assembly
_atom_site_disorder_group
S11 S 0.08002(3) 0.14322(3) 0.78850(3) 0.01562(10) Uani 1 1 d . . .
O11 O 0.00539(11) 0.13798(10) 0.63434(10) 0.0215(2) Uani 1 1 d . . .
O12 O 0.11481(11) 0.00364(10) 0.86599(10) 0.0225(2) Uani 1 1 d . . .
C14 C 0.26127(14) 0.24115(13) 0.82767(12) 0.0158(2) Uani 1 1 d . . .
C13 C 0.26677(15) 0.37103(13) 0.75083(13) 0.0175(2) Uani 1 1 d . . .
C15 C 0.40009(14) 0.18930(13) 0.93462(13) 0.0184(2) Uani 1 1 d . . .
C16 C 0.54437(14) 0.26463(14) 0.96302(13) 0.0197(2) Uani 1 1 d . . .
C12 C 0.41013(15) 0.44766(14) 0.78079(12) 0.0185(2) Uani 1 1 d . . .
N11 N 0.69477(13) 0.46811(14) 0.91053(13) 0.0235(2) Uani 1 1 d . . .
C11 C 0.55194(14) 0.39526(14) 0.88616(12) 0.0175(2) Uani 1 1 d . . .
N12 N -0.04495(13) 0.23372(13) 0.84359(12) 0.0212(2) Uani 1 1 d . . .
H16 H 0.642(2) 0.2302(18) 1.0385(18) 0.021(4) Uiso 1 1 d . . .
H13 H 0.173(2) 0.409(2) 0.6815(18) 0.023(4) Uiso 1 1 d . . .
H15 H 0.396(2) 0.098(2) 0.9888(19) 0.029(4) Uiso 1 1 d . . .
H12 H 0.411(2) 0.543(2) 0.7277(19) 0.028(4) Uiso 1 1 d . . .
H10 H 0.779(2) 0.445(2) 0.990(2) 0.034(5) Uiso 1 1 d . . .
H17 H -0.014(2) 0.247(2) 0.934(2) 0.039(5) Uiso 1 1 d . . .
H18 H -0.077(2) 0.318(2) 0.800(2) 0.032(5) Uiso 1 1 d . . .
H11 H 0.691(2) 0.558(2) 0.879(2) 0.037(5) Uiso 1 1 d . . .

loop_
_atom_site_aniso_label
_atom_site_aniso_U_11
_atom_site_aniso_U_22
_atom_site_aniso_U_33
_atom_site_aniso_U_23
_atom_site_aniso_U_13
_atom_site_aniso_U_12
S11 0.01580(16) 0.01361(16) 0.01726(16) -0.00152(8) 0.00555(11) -0.00068(9)
O11 0.0205(4) 0.0250(5) 0.0173(4) -0.0043(3) 0.0043(3) -0.0038(3)
O12 0.0222(4) 0.0151(4) 0.0296(5) 0.0027(3) 0.0080(3) -0.0010(3)
C14 0.0154(5) 0.0149(5) 0.0167(5) -0.0019(4) 0.0052(4) -0.0006(4)
C13 0.0166(5) 0.0175(5) 0.0173(5) 0.0012(4) 0.0047(4) 0.0014(4)
C15 0.0202(5) 0.0155(5) 0.0186(5) 0.0013(4) 0.0058(4) 0.0013(4)
C16 0.0167(5) 0.0203(6) 0.0194(5) -0.0001(4) 0.0030(4) 0.0015(4)
C12 0.0196(5) 0.0179(5) 0.0182(5) 0.0010(4) 0.0067(4) -0.0011(4)
N11 0.0168(5) 0.0259(6) 0.0273(6) 0.0000(4) 0.0069(4) -0.0034(4)
C11 0.0155(5) 0.0196(5) 0.0181(5) -0.0031(4) 0.0069(4) -0.0002(4)
N12 0.0212(5) 0.0210(5) 0.0232(5) -0.0017(4) 0.0101(4) 0.0025(4)

loop_
_atom_type_symbol
_atom_type_description
_atom_type_scat_dispersion_real
_atom_type_scat_dispersion_imag
_atom_type_scat_source
C C 0.0033 0.0016 'International Tables Vol C Tables 4.2.6.8 and 6.1.1.4'
H H 0.0000 0.0000 'International Tables Vol C Tables 4.2.6.8 and 6.1.1.4'
N N 0.0061 0.0033 'International Tables Vol C Tables 4.2.6.8 and 6.1.1.4'
O O 0.0106 0.0060 'International Tables Vol C Tables 4.2.6.8 and 6.1.1.4'
S S 0.1246 0.1234 'International Tables Vol C Tables 4.2.6.8 and 6.1.1.4'

loop_
_geom_angle_atom_site_label_1
_geom_angle_atom_site_label_2
_geom_angle_atom_site_label_3
_geom_angle
_geom_angle_site_symmetry_1
_geom_angle_site_symmetry_3
O12 S11 O11 118.34(6) . .
O12 S11 N12 107.10(6) . .
O11 S11 N12 105.25(6) . .
O12 S11 C14 107.64(6) . .
O11 S11 C14 107.33(6) . .
N12 S11 C14 111.17(6) . .
C15 C14 C13 120.13(11) . .
C15 C14 S11 120.14(9) . .
C13 C14 S11 119.72(9) . .
C12 C13 C14 119.77(11) . .
C16 C15 C14 120.11(11) . .
C15 C16 C11 120.40(11) . .
C13 C12 C11 120.86(11) . .
N11 C11 C12 120.41(12) . .
N11 C11 C16 120.86(11) . .
C12 C11 C16 118.71(11) . .

loop_
_geom_bond_atom_site_label_1
_geom_bond_atom_site_label_2
_geom_bond_distance
_geom_bond_site_symmetry_2
S11 O12 1.4399(9) .
S11 O11 1.4457(10) .
S11 N12 1.6139(11) .
S11 C14 1.7496(12) .
C14 C15 1.3965(17) .
C14 C13 1.3982(16) .
C13 C12 1.3813(17) .
C15 C16 1.3842(17) .
C16 C11 1.4082(17) .
C12 C11 1.4077(17) .
N11 C11 1.3678(16) .
